data_2106704
loop_
_publ_author_name
'Lis, T.'

_publ_section_title
;
 The crystal and molecular structure of tetrapotassium
 muemue'-dioxo-tetraoxalatodirhenium(IV) trihydrate
;
_journal_name_full 'Acta Crystallographica B (24,1968-38,1982)'
_journal_page_first 1594
_journal_page_last 1597
_journal_volume 31
_journal_year 1975
_chemical_formula_sum 'C8 H6 K4 O21 Re2'
_chemical_name_systematic 'K4 (Re2 O2 (C2 O4)4) (H2 O)3'
_space_group_IT_number 2
_symmetry_space_group_name_Hall '-P 1'
_symmetry_space_group_name_H-M 'P -1'
_cell_angle_alpha 112.57
_cell_angle_beta 100.73
_cell_angle_gamma 120.39
_cell_formula_units_Z 2
_cell_length_a 8.806
_cell_length_b 10.836
_cell_length_c 15.837
_cell_volume 1057.629
_citation_journal_id_ASTM ACBCAR
_cod_data_source_file Lis_ACBCAR_1975_14.cif
_cod_data_source_block C8H6K4O21Re2
_cod_database_code 2106704

loop_
_symmetry_equiv_pos_as_xyz
x,y,z
-x,-y,-z

loop_
_atom_site_label
_atom_site_type_symbol
_atom_site_fract_x
_atom_site_fract_y
_atom_site_fract_z
_atom_site_occupancy
_atom_site_U_iso_or_equiv
C1 C+3 0.2289 0.2989 0.0021 1 0.0
C3 C+3 0.8323 0.0024 0.613 1 0.0
O15 O-2 0.8199 0.1874 0.9872 1 0.0
K3 K+1 0.3468 0.1667 0.1439 1 0.0
C7 C+3 0.8675 0.2972 0.4274 1 0.0
O9 O-2 0.2894 0.0703 0.8007 1 0.0
O1 O-2 0.1227 0.1326 0.9411 1 0.0
C6 C+3 0.0026 0.4004 0.1737 1 0.0
O18 O-2 0.6238 0.3317 0.3718 1 0.0
O6 O-2 0.0299 0.4027 0.2564 1 0.0
O14 O-2 0.5996 0.0302 0.6577 1 0.0
O8 O-2 0.6786 0.1902 0.2528 1 0.0
Re2 Re+4 0.89241 0.16457 0.23855 1 0.0
O11 O-2 0.2992 0.3768 0.0958 1 0.0
K2 K+1 0.679 0.2462 0.862 1 0.0
K1 K+1 0.6389 0.242 0.595 1 0.0
K4 K+1 0.188 0.2894 0.5648 1 0.0
C2 C+3 0.2671 0.3932 0.9469 1 0.0
O13 O-2 0.2147 0.9969 0.4638 1 0.0
O21 O-2 0.2605 0.495 0.7596 1 0.0
O10 O-2 0.14 0.2066 0.252 1 0.0
O7 O-2 0.978 0.2707 0.3931 1 0.0
O4 O-2 0.8012 0.0307 0.7647 1 0.0
C4 C+3 0.7315 0.022 0.6833 1 0.0
O17 O-2 0.8868 0.339 0.5123 1 0.0
O19 O-2 0.5499 0.4328 0.5562 1 0.0
O5 O-2 0.7866 0.0923 0.0882 1 0.0
O2 O-2 0.2046 0.2939 0.8482 1 0.0
O16 O-2 0.9302 0.4724 0.8296 1 0.0
C8 C+3 0.7062 0.2735 0.3461 1 0.0
C5 C+3 0.863 0.2169 0.073 1 0.0
Re1 Re+4 0.04645 0.03243 0.78845 1 0.0
O20 O-2 0.4476 0.2892 0.7147 1 0.0
O12 O-2 0.6573 0.4565 0.0068 1 0.0
O3 O-2 0.0383 0.0136 0.3564 1 0.0
